data_7038039
loop_
_publ_author_name
'Ibrahim, Abdulrahman D.'
'Tokmic, Kenan'
'Brennan, Marshall R.'
'Kim, Dongyoung'
'Matson, Ellen M.'
'Nilges, Mark J.'
'Bertke, Jeffery A.'
'Fout, Alison R.'

_publ_section_title
;
 Monoanionic bis(carbene) pincer complexes featuring cobalt(I-III)
 oxidation states.
;
_journal_issue 24
_journal_name_full 'Dalton transactions (Cambridge, England : 2003)'
_journal_page_first 9805
_journal_page_last 9811
_journal_paper_doi 10.1039/c5dt04723d
_journal_volume 45
_journal_year 2016
_chemical_formula_moiety
; 
C43 H38 Cl2 Co N5, 0.5(C6 H6), C H Cl3 
;
_chemical_formula_sum 'C47 H42 Cl5 Co N5'
_chemical_formula_weight 913.04
_chemical_name_systematic
; 
? 
;
_space_group_crystal_system monoclinic
_space_group_IT_number 14
_space_group_name_Hall '-P 2yn'
_space_group_name_H-M_alt 'P 1 21/n 1'
_symmetry_space_group_name_Hall '-P 2yn'
_symmetry_space_group_name_H-M 'P 1 21/n 1'
_atom_sites_solution_hydrogens geom
_atom_sites_solution_primary direct
_atom_sites_solution_secondary difmap
_audit_creation_date 2015-01-22
_audit_creation_method
; 
Olex2 1.2 
(compiled 2015.01.19 svn.r3143 for OlexSys, GUI svn.r4992) 
;
_audit_update_record
;
2015-12-01 deposited with the CCDC.
2016-01-08 downloaded from the CCDC.
;
_cell_angle_alpha 90.00
_cell_angle_beta 92.301(4)
_cell_angle_gamma 90.00
_cell_formula_units_Z 4
_cell_length_a 9.069(2)
_cell_length_b 22.886(6)
_cell_length_c 20.280(5)
_cell_measurement_reflns_used 1697
_cell_measurement_temperature 183(2)
_cell_measurement_theta_max 18.10
_cell_measurement_theta_min 2.20
_cell_volume 4205.8(18)
_computing_cell_refinement 'SAINT V8.34A (Bruker, 2005)'
_computing_data_collection 'APEX2 V2014.9-0 (Bruker, 2014)'
_computing_data_reduction
; 
SAINT V8.34A, XPREP v2014/2, SADABS V2014/4, TWINABS V2012/1 
(Bruker, 2012 & 2014) 
;
_computing_molecular_graphics
; 
PUT ORTEP AND POV REF AND ALSO PUT THEM IN THE REF LIST ON TOP OF THIS FILE 
;
_computing_publication_material 'XCIF V2014-2 (Bruker, 2014)'
_computing_structure_refinement
; 
SHELX-2014-6 (Sheldrick, 2014) 
Olex2 1.2.6 (Dolomanov et. al., 2009) 
;
_computing_structure_solution 'SHELX-97 (Sheldrick, 2008)'
_diffrn_ambient_temperature 183(2)
_diffrn_measured_fraction_theta_full 0.999
_diffrn_measured_fraction_theta_max 0.999
_diffrn_measurement_device 'Bruker Kappa/ApexII CCD'
_diffrn_measurement_device_type 'Bruker APEX-II CCD'
_diffrn_measurement_method 'profile data from \f and \w scans'
_diffrn_radiation_monochromator graphite
_diffrn_radiation_source 'fine-focus sealed tube'
_diffrn_radiation_type MoK\a
_diffrn_radiation_wavelength 0.71073
_diffrn_radiation_wavelength_id BM27VSA1
_diffrn_reflns_av_R_equivalents 0.1504
_diffrn_reflns_av_unetI/netI 0.1110
_diffrn_reflns_limit_h_max 10
_diffrn_reflns_limit_h_min -10
_diffrn_reflns_limit_k_max 27
_diffrn_reflns_limit_k_min -27
_diffrn_reflns_limit_l_max 24
_diffrn_reflns_limit_l_min -24
_diffrn_reflns_number 46522
_diffrn_reflns_theta_full 25.42
_diffrn_reflns_theta_max 25.42
_diffrn_reflns_theta_min 1.78
_diffrn_source 'fine-focus sealed tube'
_exptl_absorpt_coefficient_mu 0.767
_exptl_absorpt_correction_T_max 0.96434
_exptl_absorpt_correction_T_min 0.87884
_exptl_absorpt_correction_type integration
_exptl_absorpt_process_details 'SADABS V2014/4 (Bruker, 2014)'
_exptl_crystal_colour green
_exptl_crystal_density_diffrn 1.442
_exptl_crystal_density_method 'not measured'
_exptl_crystal_description needle
_exptl_crystal_F_000 1884
_exptl_crystal_id BM27VSA1
_exptl_crystal_preparation
; 
The data crystal was mounted using oil (Parantone-N, Exxon) to a 
0.3 mm cryo-loop (Hampton Research) with the (-1 -6 1) scattering 
planes roughly normal to the spindle axis. 
;
_exptl_crystal_size_max 0.188
_exptl_crystal_size_mid 0.049
_exptl_crystal_size_min 0.045
_refine_diff_density_max 0.345
_refine_diff_density_min -0.377
_refine_diff_density_rms 0.087
_refine_ls_extinction_method none
_refine_ls_goodness_of_fit_ref 1.005
_refine_ls_hydrogen_treatment constr
_refine_ls_matrix_type full
_refine_ls_number_parameters 529
_refine_ls_number_reflns 7747
_refine_ls_number_restraints 0
_refine_ls_restrained_S_all 1.005
_refine_ls_R_factor_all 0.1213
_refine_ls_R_factor_gt 0.0532
_refine_ls_shift/su_max 0.001
_refine_ls_shift/su_mean 0.000
_refine_ls_structure_factor_coef Fsqd
_refine_ls_weighting_details 'calc w=1/[\s^2^(Fo^2^)+(0.0373P)^2^+0.5413P] where P=(Fo^2^+2Fc^2^)/3'
_refine_ls_weighting_scheme calc
_refine_ls_wR_factor_gt 0.0953
_refine_ls_wR_factor_ref 0.1206
_reflns_number_gt 4381
_reflns_number_total 7747
_reflns_threshold_expression >2sigma(I)
_cod_data_source_file c5dt04723d2.cif
_cod_data_source_block bm27vsa1
_cod_depositor_comments 'Adding full bibliography for 7038039--7038044.cif.'
_cod_original_cell_volume 4206.0(18)
_cod_database_code 7038039
_olex2_refinement_description
; 
1. Fixed Uiso 
 At 1.2 times of: 
  All C(H) groups 
 At 1.5 times of: 
  All C(H,H,H) groups 
2.a Ternary CH refined with riding coordinates: 
 C44(H44) 
2.b Aromatic/amide H refined with riding coordinates: 
 C17(H17), C15(H15), C11(H11), C6(H6), C25(H25), C10(H10), C18(H18), C23(H23), 
 C3(H3), C32(H32), C5(H5), C9(H9), C47(H47), C4(H4), C45(H45), C34(H34), 
 C46(H46), C16(H16), C41(H41), C39(H39), C42(H42), C43(H43), C40(H40) 
2.c Idealised Me refined as rotating group: 
 C28(H28A,H28B,H28C), C27(H27A,H27B,H27C), C37(H37A,H37B,H37C), C38(H38A,H38B, 
 H38C), C29(H29A,H29B,H29C), C36(H36A,H36B,H36C) 
;
_olex2_submission_special_instructions 'No special instructions were received'

loop_
_space_group_symop_id
_space_group_symop_operation_xyz
1 'x, y, z'
2 '-x+1/2, y+1/2, -z+1/2'
3 '-x, -y, -z'
4 'x-1/2, -y-1/2, z-1/2'

loop_
_atom_site_label
_atom_site_type_symbol
_atom_site_fract_x
_atom_site_fract_y
_atom_site_fract_z
_atom_site_U_iso_or_equiv
_atom_site_adp_type
_atom_site_occupancy
_atom_site_calc_flag
_atom_site_refinement_flags_posn
Co1 Co 0.70493(6) 0.39279(2) 0.86956(3) 0.02182(16) Uani 1 d .
Cl1 Cl 0.55673(11) 0.31658(5) 0.83856(6) 0.0297(3) Uani 1 d .
Cl2 Cl 0.82786(11) 0.47474(4) 0.90184(5) 0.0277(3) Uani 1 d .
Cl3 Cl 0.94259(17) 0.66241(7) 0.79757(7) 0.0683(5) Uani 1 d .
Cl5 Cl 0.78666(16) 0.63879(6) 0.67406(7) 0.0575(4) Uani 1 d .
Cl4 Cl 1.10445(16) 0.65096(6) 0.67903(8) 0.0655(5) Uani 1 d .
N5 N 0.9001(4) 0.34604(14) 0.85789(16) 0.0222(8) Uani 1 d .
C1 C 0.6706(4) 0.37363(17) 0.9619(2) 0.0219(10) Uani 1 d .
C8 C 0.4663(4) 0.43547(17) 0.9412(2) 0.0225(10) Uani 1 d .
N3 N 0.5565(4) 0.46260(14) 0.77334(17) 0.0218(8) Uani 1 d .
N1 N 0.7286(4) 0.34150(14) 1.01261(17) 0.0238(8) Uani 1 d .
C21 C 0.8879(4) 0.40490(18) 0.70870(19) 0.0209(10) Uani 1 d .
N2 N 0.5492(4) 0.40018(15) 0.98714(16) 0.0238(8) Uani 1 d .
C17 C 0.6004(5) 0.5203(2) 0.5831(2) 0.0407(13) Uani 1 d .
H17 H 0.6160 0.5318 0.5389 0.049 Uiso 1 calc R
C13 C 0.5316(4) 0.43533(17) 0.8810(2) 0.0204(10) Uani 1 d .
C7 C 0.5306(5) 0.38558(17) 1.0527(2) 0.0245(10) Uani 1 d .
C28 C 0.7668(5) 0.30685(19) 0.6832(2) 0.0370(12) Uani 1 d .
H28A H 0.6958 0.3226 0.6501 0.056 Uiso 1 calc GR
H28B H 0.7204 0.3044 0.7259 0.056 Uiso 1 calc GR
H28C H 0.7980 0.2678 0.6698 0.056 Uiso 1 calc GR
C27 C 0.9906(5) 0.50445(18) 0.7359(2) 0.0332(12) Uani 1 d .
H27A H 0.9520 0.5053 0.7803 0.050 Uiso 1 calc GR
H27B H 0.9217 0.5246 0.7051 0.050 Uiso 1 calc GR
H27C H 1.0866 0.5241 0.7363 0.050 Uiso 1 calc GR
C24 C 1.1644(5) 0.36129(19) 0.6827(2) 0.0292(11) Uani 1 d .
C12 C 0.4684(5) 0.46740(18) 0.8295(2) 0.0236(10) Uani 1 d .
C15 C 0.4532(5) 0.52834(19) 0.6800(2) 0.0338(12) Uani 1 d .
H15 H 0.3723 0.5445 0.7021 0.041 Uiso 1 calc R
C11 C 0.3393(4) 0.49867(18) 0.8360(2) 0.0265(11) Uani 1 d .
H11 H 0.2958 0.5201 0.8002 0.032 Uiso 1 calc R
C6 C 0.4294(5) 0.40191(19) 1.0992(2) 0.0295(11) Uani 1 d .
H6 H 0.3507 0.4281 1.0886 0.035 Uiso 1 calc R
C25 C 1.0398(5) 0.3264(2) 0.6764(2) 0.0316(11) Uani 1 d .
H25 H 1.0509 0.2870 0.6627 0.038 Uiso 1 calc R
N4 N 0.7447(4) 0.42847(14) 0.72232(16) 0.0235(8) Uani 1 d .
C10 C 0.2758(5) 0.49741(18) 0.8974(2) 0.0289(11) Uani 1 d .
H10 H 0.1867 0.5183 0.9030 0.035 Uiso 1 calc R
C20 C 0.6784(4) 0.42673(17) 0.7813(2) 0.0226(10) Uani 1 d .
C18 C 0.6956(5) 0.4806(2) 0.6136(2) 0.0345(12) Uani 1 d .
H18 H 0.7764 0.4644 0.5914 0.041 Uiso 1 calc R
C22 C 1.0083(5) 0.44194(18) 0.7142(2) 0.0250(10) Uani 1 d .
C37 C 1.2094(6) 0.1794(2) 1.0029(3) 0.0620(17) Uani 1 d .
H37A H 1.2921 0.1917 1.0322 0.093 Uiso 1 calc GR
H37B H 1.2405 0.1789 0.9572 0.093 Uiso 1 calc GR
H37C H 1.1776 0.1401 1.0154 0.093 Uiso 1 calc GR
C23 C 1.1457(5) 0.41933(19) 0.7009(2) 0.0285(11) Uani 1 d .
H23 H 1.2296 0.4442 0.7044 0.034 Uiso 1 calc R
C3 C 0.6683(5) 0.32549(19) 1.1323(2) 0.0330(12) Uani 1 d .
H3 H 0.7489 0.3004 1.1435 0.040 Uiso 1 calc R
C14 C 0.5483(4) 0.48764(19) 0.7106(2) 0.0257(10) Uani 1 d .
C32 C 1.1075(5) 0.2811(2) 1.0192(2) 0.0336(12) Uani 1 d .
H32 H 1.2065 0.2943 1.0250 0.040 Uiso 1 calc R
C31 C 0.9941(5) 0.32144(19) 1.0213(2) 0.0292(11) Uani 1 d .
C5 C 0.4491(5) 0.3782(2) 1.1616(2) 0.0366(12) Uani 1 d .
H5 H 0.3804 0.3875 1.1941 0.044 Uiso 1 calc R
C33 C 1.0812(6) 0.2221(2) 1.0090(2) 0.0402(13) Uani 1 d .
C38 C 0.6620(5) 0.22062(19) 0.9911(2) 0.0397(13) Uani 1 d .
H38A H 0.6120 0.2432 0.9558 0.059 Uiso 1 calc GR
H38B H 0.6101 0.2258 1.0322 0.059 Uiso 1 calc GR
H38C H 0.6620 0.1791 0.9791 0.059 Uiso 1 calc GR
C35 C 0.8186(5) 0.24169(19) 1.0008(2) 0.0284(11) Uani 1 d .
C19 C 0.6675(5) 0.46543(19) 0.6777(2) 0.0277(11) Uani 1 d .
C9 C 0.3380(4) 0.46661(17) 0.9511(2) 0.0255(10) Uani 1 d .
H9 H 0.2939 0.4670 0.9928 0.031 Uiso 1 calc R
C26 C 0.8995(5) 0.34654(18) 0.6891(2) 0.0259(10) Uani 1 d .
C30 C 0.8507(5) 0.30066(18) 1.0108(2) 0.0235(10) Uani 1 d .
C47 C 0.9129(6) 0.4901(3) 0.4449(3) 0.0508(15) Uani 1 d .
H47 H 0.8515 0.4831 0.4067 0.061 Uiso 1 calc R
C4 C 0.5666(5) 0.3412(2) 1.1780(2) 0.0381(13) Uani 1 d .
H4 H 0.5772 0.3265 1.2217 0.046 Uiso 1 calc R
C45 C 1.0144(6) 0.5557(2) 0.5247(3) 0.0521(15) Uani 1 d .
H45 H 1.0243 0.5941 0.5422 0.063 Uiso 1 calc R
C34 C 0.9374(6) 0.2036(2) 1.0004(2) 0.0377(12) Uani 1 d .
H34 H 0.9187 0.1631 0.9938 0.045 Uiso 1 calc R
C44 C 0.9376(5) 0.6747(2) 0.7123(3) 0.0480(14) Uani 1 d .
H44 H 0.9268 0.7176 0.7042 0.058 Uiso 1 calc R
C29 C 1.3169(5) 0.3381(2) 0.6714(2) 0.0469(14) Uani 1 d .
H29A H 1.3117 0.3091 0.6359 0.070 Uiso 1 calc GR
H29B H 1.3568 0.3199 0.7120 0.070 Uiso 1 calc GR
H29C H 1.3812 0.3704 0.6590 0.070 Uiso 1 calc GR
C2 C 0.6468(5) 0.34806(18) 1.0697(2) 0.0264(11) Uani 1 d .
C46 C 0.9277(6) 0.5460(2) 0.4690(3) 0.0521(15) Uani 1 d .
H46 H 0.8782 0.5776 0.4473 0.063 Uiso 1 calc R
C16 C 0.4827(5) 0.5439(2) 0.6158(2) 0.0419(13) Uani 1 d .
H16 H 0.4205 0.5715 0.5935 0.050 Uiso 1 calc R
C41 C 1.1637(5) 0.28399(19) 0.8452(2) 0.0312(11) Uani 1 d .
H41 H 1.2529 0.2629 0.8407 0.037 Uiso 1 calc R
C39 C 1.0323(5) 0.37294(19) 0.8565(2) 0.0253(10) Uani 1 d .
H39 H 1.0345 0.4143 0.8597 0.030 Uiso 1 calc R
C42 C 1.0296(5) 0.25515(19) 0.8464(2) 0.0297(11) Uani 1 d .
H42 H 1.0253 0.2138 0.8429 0.036 Uiso 1 calc R
C43 C 0.9030(5) 0.28722(18) 0.8527(2) 0.0256(10) Uani 1 d .
H43 H 0.8119 0.2668 0.8534 0.031 Uiso 1 calc R
C40 C 1.1649(5) 0.34399(19) 0.8506(2) 0.0301(11) Uani 1 d .
H40 H 1.2551 0.3651 0.8504 0.036 Uiso 1 calc R
C36 C 1.0241(5) 0.38485(18) 1.0339(2) 0.0363(12) Uani 1 d .
H36A H 1.1310 0.3914 1.0373 0.054 Uiso 1 calc GR
H36B H 0.9801 0.3966 1.0752 0.054 Uiso 1 calc GR
H36C H 0.9811 0.4081 0.9974 0.054 Uiso 1 calc GR

loop_
_atom_site_aniso_label
_atom_site_aniso_U_11
_atom_site_aniso_U_22
_atom_site_aniso_U_33
_atom_site_aniso_U_23
_atom_site_aniso_U_13
_atom_site_aniso_U_12
Co1 0.0199(3) 0.0218(3) 0.0239(3) -0.0013(3) 0.0023(2) 0.0012(3)
Cl1 0.0238(6) 0.0274(6) 0.0380(7) -0.0046(5) 0.0019(5) -0.0013(5)
Cl2 0.0239(6) 0.0245(6) 0.0349(7) -0.0046(5) 0.0040(5) 0.0003(5)
Cl3 0.0627(10) 0.0923(12) 0.0496(10) 0.0041(9) -0.0018(8) 0.0009(9)
Cl5 0.0604(10) 0.0478(8) 0.0633(10) 0.0084(7) -0.0108(8) 0.0005(7)
Cl4 0.0643(10) 0.0487(9) 0.0855(12) 0.0034(8) 0.0278(9) -0.0105(8)
N5 0.022(2) 0.023(2) 0.022(2) -0.0020(16) 0.0012(16) 0.0003(16)
C1 0.017(2) 0.018(2) 0.031(3) -0.003(2) -0.001(2) -0.0047(18)
C8 0.018(2) 0.021(2) 0.028(3) -0.001(2) -0.002(2) -0.0010(19)
N3 0.020(2) 0.025(2) 0.021(2) 0.0009(16) 0.0004(16) 0.0040(16)
N1 0.025(2) 0.022(2) 0.024(2) 0.0003(17) 0.0021(17) -0.0001(16)
C21 0.019(2) 0.030(3) 0.014(2) 0.0018(19) 0.0020(18) 0.003(2)
N2 0.021(2) 0.027(2) 0.024(2) 0.0012(17) 0.0047(16) 0.0003(16)
C17 0.034(3) 0.059(4) 0.028(3) 0.013(3) -0.005(2) -0.003(3)
C13 0.020(2) 0.016(2) 0.025(3) -0.002(2) 0.0028(19) -0.0022(18)
C7 0.029(3) 0.022(2) 0.023(3) -0.003(2) 0.003(2) -0.009(2)
C28 0.039(3) 0.038(3) 0.034(3) -0.008(2) 0.007(2) -0.005(2)
C27 0.026(3) 0.029(3) 0.044(3) 0.003(2) 0.000(2) -0.002(2)
C24 0.031(3) 0.033(3) 0.024(3) 0.000(2) 0.005(2) 0.004(2)
C12 0.023(2) 0.023(2) 0.025(3) -0.003(2) 0.001(2) -0.002(2)
C15 0.027(3) 0.038(3) 0.037(3) 0.008(2) 0.002(2) 0.002(2)
C11 0.026(3) 0.023(2) 0.031(3) -0.003(2) -0.003(2) 0.004(2)
C6 0.026(3) 0.034(3) 0.029(3) -0.004(2) 0.003(2) -0.005(2)
C25 0.035(3) 0.032(3) 0.029(3) -0.007(2) 0.007(2) 0.006(2)
N4 0.024(2) 0.026(2) 0.020(2) 0.0019(17) -0.0002(16) 0.0012(17)
C10 0.020(2) 0.025(3) 0.042(3) -0.006(2) 0.002(2) 0.000(2)
C20 0.016(2) 0.026(2) 0.025(3) -0.005(2) 0.0013(19) -0.0035(19)
C18 0.033(3) 0.043(3) 0.026(3) 0.002(2) 0.000(2) -0.006(2)
C22 0.028(3) 0.022(2) 0.025(3) 0.006(2) 0.002(2) -0.002(2)
C37 0.066(4) 0.070(4) 0.049(4) -0.005(3) 0.000(3) 0.040(3)
C23 0.029(3) 0.033(3) 0.024(3) -0.001(2) 0.004(2) -0.002(2)
C3 0.031(3) 0.033(3) 0.035(3) 0.005(2) 0.002(2) 0.004(2)
C14 0.021(3) 0.030(3) 0.026(3) 0.000(2) 0.000(2) -0.001(2)
C32 0.032(3) 0.043(3) 0.025(3) -0.001(2) -0.002(2) 0.013(2)
C31 0.028(3) 0.032(3) 0.028(3) 0.006(2) 0.001(2) 0.001(2)
C5 0.033(3) 0.041(3) 0.036(3) -0.003(2) 0.015(2) -0.009(2)
C33 0.049(4) 0.043(3) 0.028(3) 0.003(2) 0.003(2) 0.022(3)
C38 0.051(3) 0.026(3) 0.042(3) 0.001(2) 0.001(3) -0.008(2)
C35 0.038(3) 0.026(3) 0.022(3) 0.006(2) 0.005(2) 0.001(2)
C19 0.024(3) 0.033(3) 0.025(3) 0.000(2) -0.003(2) -0.004(2)
C9 0.023(3) 0.026(2) 0.028(3) -0.004(2) 0.007(2) -0.004(2)
C26 0.027(3) 0.028(3) 0.023(3) -0.001(2) 0.003(2) -0.004(2)
C30 0.025(3) 0.025(2) 0.021(3) 0.004(2) 0.0040(19) 0.005(2)
C47 0.041(3) 0.081(4) 0.030(3) 0.001(3) -0.003(3) -0.001(3)
C4 0.051(3) 0.036(3) 0.028(3) 0.005(2) 0.006(3) -0.004(3)
C45 0.065(4) 0.051(4) 0.040(4) -0.006(3) 0.008(3) -0.006(3)
C34 0.057(4) 0.025(3) 0.031(3) 0.003(2) 0.004(3) 0.006(3)
C44 0.048(3) 0.032(3) 0.064(4) 0.007(3) 0.008(3) 0.002(3)
C29 0.038(3) 0.049(3) 0.054(4) -0.007(3) 0.002(3) 0.008(3)
C2 0.029(3) 0.025(3) 0.026(3) -0.001(2) 0.002(2) -0.001(2)
C46 0.062(4) 0.050(4) 0.044(4) 0.013(3) 0.004(3) 0.014(3)
C16 0.030(3) 0.056(3) 0.039(3) 0.022(3) -0.008(2) 0.001(3)
C41 0.023(3) 0.036(3) 0.034(3) 0.002(2) 0.004(2) 0.008(2)
C39 0.027(3) 0.026(2) 0.023(3) 0.005(2) 0.004(2) 0.000(2)
C42 0.036(3) 0.026(3) 0.028(3) 0.001(2) 0.007(2) 0.005(2)
C43 0.023(3) 0.027(3) 0.026(3) -0.002(2) 0.002(2) -0.002(2)
C40 0.019(3) 0.032(3) 0.039(3) -0.002(2) 0.004(2) 0.000(2)
C36 0.026(3) 0.039(3) 0.043(3) -0.001(3) 0.000(2) -0.001(2)

loop_
_atom_type_symbol
_atom_type_description
_atom_type_scat_dispersion_real
_atom_type_scat_dispersion_imag
_atom_type_scat_source
C C 0.0033 0.0016 'International Tables Vol C Tables 4.2.6.8 and 6.1.1.4'
H H 0.0000 0.0000 'International Tables Vol C Tables 4.2.6.8 and 6.1.1.4'
Cl Cl 0.1484 0.1585 'International Tables Vol C Tables 4.2.6.8 and 6.1.1.4'
Co Co 0.3494 0.9721 'International Tables Vol C Tables 4.2.6.8 and 6.1.1.4'
N N 0.0061 0.0033 'International Tables Vol C Tables 4.2.6.8 and 6.1.1.4'

loop_
_exptl_crystal_face_index_h
_exptl_crystal_face_index_k
_exptl_crystal_face_index_l
_exptl_crystal_face_perp_dist
0.00 -1.00 0.00 0.0200
0.00 1.00 0.00 0.0240
1.00 0.00 0.00 0.0930
-1.00 0.00 0.00 0.0580
0.00 0.00 1.00 0.0180
0.00 0.00 -1.00 0.0220

loop_
_geom_angle_atom_site_label_1
_geom_angle_atom_site_label_2
_geom_angle_atom_site_label_3
_geom_angle
_geom_angle_site_symmetry_1
_geom_angle_site_symmetry_3
Cl2 Co1 Cl1 173.28(5) . .
N5 Co1 Cl1 94.01(10) . .
N5 Co1 Cl2 92.72(10) . .
C1 Co1 Cl1 88.74(12) . .
C1 Co1 Cl2 90.24(12) . .
C1 Co1 N5 99.29(15) . .
C13 Co1 Cl1 86.75(12) . .
C13 Co1 Cl2 86.53(12) . .
C13 Co1 N5 179.13(16) . .
C13 Co1 C1 80.29(18) . .
C13 Co1 C20 80.44(18) . .
C20 Co1 Cl1 90.11(12) . .
C20 Co1 Cl2 88.66(12) . .
C20 Co1 N5 99.97(15) . .
C20 Co1 C1 160.73(17) . .
C39 N5 Co1 121.8(3) . .
C39 N5 C43 115.6(4) . .
C43 N5 Co1 122.6(3) . .
N1 C1 Co1 140.8(3) . .
N1 C1 N2 104.5(3) . .
N2 C1 Co1 114.6(3) . .
C13 C8 N2 110.1(4) . .
C13 C8 C9 121.5(4) . .
C9 C8 N2 128.4(4) . .
C20 N3 C12 115.2(3) . .
C20 N3 C14 111.3(3) . .
C14 N3 C12 133.5(3) . .
C1 N1 C30 127.2(4) . .
C1 N1 C2 111.4(3) . .
C2 N1 C30 121.2(3) . .
C22 C21 N4 118.0(4) . .
C22 C21 C26 122.7(4) . .
C26 C21 N4 119.3(4) . .
C1 N2 C8 114.7(3) . .
C1 N2 C7 112.3(3) . .
C7 N2 C8 133.0(4) . .
C18 C17 H17 119.3 . .
C18 C17 C16 121.4(5) . .
C16 C17 H17 119.3 . .
C8 C13 Co1 120.3(3) . .
C8 C13 C12 119.3(4) . .
C12 C13 Co1 120.5(3) . .
N2 C7 C6 133.8(4) . .
N2 C7 C2 105.4(4) . .
C2 C7 C6 120.8(4) . .
H28A C28 H28B 109.5 . .
H28A C28 H28C 109.5 . .
H28B C28 H28C 109.5 . .
C26 C28 H28A 109.5 . .
C26 C28 H28B 109.5 . .
C26 C28 H28C 109.5 . .
H27A C27 H27B 109.5 . .
H27A C27 H27C 109.5 . .
H27B C27 H27C 109.5 . .
C22 C27 H27A 109.5 . .
C22 C27 H27B 109.5 . .
C22 C27 H27C 109.5 . .
C25 C24 C23 117.8(4) . .
C25 C24 C29 122.2(4) . .
C23 C24 C29 119.9(4) . .
C13 C12 N3 109.6(4) . .
C13 C12 C11 121.9(4) . .
C11 C12 N3 128.5(4) . .
C14 C15 H15 121.6 . .
C16 C15 H15 121.6 . .
C16 C15 C14 116.7(4) . .
C12 C11 H11 121.4 . .
C12 C11 C10 117.2(4) . .
C10 C11 H11 121.4 . .
C7 C6 H6 121.6 . .
C5 C6 C7 116.7(4) . .
C5 C6 H6 121.6 . .
C24 C25 H25 118.6 . .
C24 C25 C26 122.8(4) . .
C26 C25 H25 118.6 . .
C20 N4 C21 126.2(3) . .
C20 N4 C19 111.0(3) . .
C19 N4 C21 122.0(3) . .
C11 C10 H10 118.7 . .
C11 C10 C9 122.6(4) . .
C9 C10 H10 118.7 . .
N3 C20 Co1 114.3(3) . .
N4 C20 Co1 140.6(3) . .
N4 C20 N3 105.1(3) . .
C17 C18 H18 121.6 . .
C19 C18 C17 116.8(4) . .
C19 C18 H18 121.6 . .
C21 C22 C27 120.8(4) . .
C21 C22 C23 117.9(4) . .
C23 C22 C27 121.2(4) . .
H37A C37 H37B 109.5 . .
H37A C37 H37C 109.5 . .
H37B C37 H37C 109.5 . .
C33 C37 H37A 109.5 . .
C33 C37 H37B 109.5 . .
C33 C37 H37C 109.5 . .
C24 C23 H23 119.0 . .
C22 C23 C24 121.9(4) . .
C22 C23 H23 119.0 . .
C4 C3 H3 121.7 . .
C2 C3 H3 121.7 . .
C2 C3 C4 116.6(4) . .
N3 C14 C15 133.5(4) . .
C19 C14 N3 105.9(4) . .
C19 C14 C15 120.5(4) . .
C31 C32 H32 118.9 . .
C31 C32 C33 122.1(5) . .
C33 C32 H32 118.9 . .
C32 C31 C30 117.2(4) . .
C32 C31 C36 121.5(4) . .
C30 C31 C36 121.3(4) . .
C6 C5 H5 119.1 . .
C6 C5 C4 121.9(4) . .
C4 C5 H5 119.1 . .
C32 C33 C37 120.6(5) . .
C34 C33 C37 120.9(5) . .
C34 C33 C32 118.4(4) . .
H38A C38 H38B 109.5 . .
H38A C38 H38C 109.5 . .
H38B C38 H38C 109.5 . .
C35 C38 H38A 109.5 . .
C35 C38 H38B 109.5 . .
C35 C38 H38C 109.5 . .
C30 C35 C38 121.3(4) . .
C34 C35 C38 121.8(4) . .
C34 C35 C30 116.9(4) . .
C18 C19 N4 130.8(4) . .
C18 C19 C14 122.6(4) . .
C14 C19 N4 106.7(4) . .
C8 C9 C10 117.5(4) . .
C8 C9 H9 121.3 . .
C10 C9 H9 121.3 . .
C21 C26 C28 121.9(4) . .
C25 C26 C21 116.8(4) . .
C25 C26 C28 121.3(4) . .
C31 C30 N1 119.0(4) . .
C31 C30 C35 122.8(4) . .
C35 C30 N1 118.2(4) . .
C45 C47 H47 119.6 3_766 .
C45 C47 C46 120.9(5) 3_766 .
C46 C47 H47 119.6 . .
C3 C4 C5 121.6(4) . .
C3 C4 H4 119.2 . .
C5 C4 H4 119.2 . .
C47 C45 H45 120.1 3_766 .
C46 C45 C47 119.8(5) . 3_766
C46 C45 H45 120.1 . .
C33 C34 C35 122.6(4) . .
C33 C34 H34 118.7 . .
C35 C34 H34 118.7 . .
Cl3 C44 Cl4 109.8(3) . .
Cl3 C44 H44 108.6 . .
Cl5 C44 Cl3 110.5(3) . .
Cl5 C44 Cl4 110.7(3) . .
Cl5 C44 H44 108.6 . .
Cl4 C44 H44 108.6 . .
C24 C29 H29A 109.5 . .
C24 C29 H29B 109.5 . .
C24 C29 H29C 109.5 . .
H29A C29 H29B 109.5 . .
H29A C29 H29C 109.5 . .
H29B C29 H29C 109.5 . .
C7 C2 N1 106.4(4) . .
C3 C2 N1 131.2(4) . .
C3 C2 C7 122.4(4) . .
C47 C46 H46 120.4 . .
C45 C46 C47 119.3(5) . .
C45 C46 H46 120.4 . .
C17 C16 H16 119.0 . .
C15 C16 C17 122.0(4) . .
C15 C16 H16 119.0 . .
C42 C41 H41 120.7 . .
C40 C41 H41 120.7 . .
C40 C41 C42 118.5(4) . .
N5 C39 H39 118.0 . .
N5 C39 C40 124.1(4) . .
C40 C39 H39 118.0 . .
C41 C42 H42 120.5 . .
C43 C42 C41 119.0(4) . .
C43 C42 H42 120.5 . .
N5 C43 C42 124.0(4) . .
N5 C43 H43 118.0 . .
C42 C43 H43 118.0 . .
C41 C40 C39 118.8(4) . .
C41 C40 H40 120.6 . .
C39 C40 H40 120.6 . .
C31 C36 H36A 109.5 . .
C31 C36 H36B 109.5 . .
C31 C36 H36C 109.5 . .
H36A C36 H36B 109.5 . .
H36A C36 H36C 109.5 . .
H36B C36 H36C 109.5 . .

loop_
_geom_bond_atom_site_label_1
_geom_bond_atom_site_label_2
_geom_bond_distance
_geom_bond_site_symmetry_2
Co1 Cl1 2.2751(13) .
Co1 Cl2 2.2651(12) .
Co1 N5 2.090(3) .
Co1 C1 1.961(4) .
Co1 C13 1.871(4) .
Co1 C20 1.958(4) .
Cl3 C44 1.751(5) .
Cl5 C44 1.751(5) .
Cl4 C44 1.767(5) .
N5 C39 1.350(5) .
N5 C43 1.351(5) .
C1 N1 1.353(5) .
C1 N2 1.374(5) .
C8 N2 1.424(5) .
C8 C13 1.378(5) .
C8 C9 1.387(5) .
N3 C12 1.421(5) .
N3 C20 1.381(5) .
N3 C14 1.394(5) .
N1 C30 1.451(5) .
N1 C2 1.408(5) .
C21 N4 1.443(5) .
C21 C22 1.383(5) .
C21 C26 1.399(5) .
N2 C7 1.389(5) .
C17 H17 0.9500 .
C17 C18 1.383(6) .
C17 C16 1.388(6) .
C13 C12 1.382(5) .
C7 C6 1.393(6) .
C7 C2 1.391(6) .
C28 H28A 0.9800 .
C28 H28B 0.9800 .
C28 H28C 0.9800 .
C28 C26 1.508(6) .
C27 H27A 0.9800 .
C27 H27B 0.9800 .
C27 H27C 0.9800 .
C27 C22 1.507(6) .
C24 C25 1.386(6) .
C24 C23 1.391(6) .
C24 C29 1.506(6) .
C12 C11 1.383(5) .
C15 H15 0.9500 .
C15 C14 1.398(6) .
C15 C16 1.386(6) .
C11 H11 0.9500 .
C11 C10 1.392(6) .
C6 H6 0.9500 .
C6 C5 1.380(6) .
C25 H25 0.9500 .
C25 C26 1.388(6) .
N4 C20 1.360(5) .
N4 C19 1.405(5) .
C10 H10 0.9500 .
C10 C9 1.397(6) .
C18 H18 0.9500 .
C18 C19 1.378(6) .
C22 C23 1.386(6) .
C37 H37A 0.9800 .
C37 H37B 0.9800 .
C37 H37C 0.9800 .
C37 C33 1.527(6) .
C23 H23 0.9500 .
C3 H3 0.9500 .
C3 C4 1.381(6) .
C3 C2 1.378(6) .
C14 C19 1.390(6) .
C32 H32 0.9500 .
C32 C31 1.384(6) .
C32 C33 1.386(6) .
C31 C30 1.393(6) .
C31 C36 1.497(6) .
C5 H5 0.9500 .
C5 C4 1.392(6) .
C33 C34 1.376(6) .
C38 H38A 0.9800 .
C38 H38B 0.9800 .
C38 H38C 0.9800 .
C38 C35 1.505(6) .
C35 C30 1.394(6) .
C35 C34 1.387(6) .
C9 H9 0.9500 .
C47 H47 0.9500 .
C47 C45 1.371(7) 3_766
C47 C46 1.375(7) .
C4 H4 0.9500 .
C45 C47 1.371(7) 3_766
C45 H45 0.9500 .
C45 C46 1.367(7) .
C34 H34 0.9500 .
C44 H44 1.0000 .
C29 H29A 0.9800 .
C29 H29B 0.9800 .
C29 H29C 0.9800 .
C46 H46 0.9500 .
C16 H16 0.9500 .
C41 H41 0.9500 .
C41 C42 1.385(6) .
C41 C40 1.378(6) .
C39 H39 0.9500 .
C39 C40 1.382(5) .
C42 H42 0.9500 .
C42 C43 1.373(5) .
C43 H43 0.9500 .
C40 H40 0.9500 .
C36 H36A 0.9800 .
C36 H36B 0.9800 .
C36 H36C 0.9800 .

loop_
_geom_torsion_atom_site_label_1
_geom_torsion_atom_site_label_2
_geom_torsion_atom_site_label_3
_geom_torsion_atom_site_label_4
_geom_torsion
_geom_torsion_site_symmetry_1
Co1 N5 C39 C40 178.2(3) .
Co1 N5 C43 C42 -178.6(3) .
Co1 C1 N1 C30 -6.2(7) .
Co1 C1 N1 C2 179.0(4) .
Co1 C1 N2 C8 2.0(4) .
Co1 C1 N2 C7 -179.5(3) .
Co1 C13 C12 N3 -1.4(5) .
Co1 C13 C12 C11 179.1(3) .
Cl1 Co1 N5 C39 166.0(3) .
Cl1 Co1 N5 C43 -15.5(3) .
Cl1 Co1 C1 N1 91.6(5) .
Cl1 Co1 C1 N2 -88.6(3) .
Cl1 Co1 C13 C8 90.3(3) .
Cl1 Co1 C13 C12 -90.3(3) .
Cl1 Co1 C20 N3 87.6(3) .
Cl1 Co1 C20 N4 -95.0(5) .
Cl2 Co1 N5 C39 -14.0(3) .
Cl2 Co1 N5 C43 164.6(3) .
Cl2 Co1 C1 N1 -95.0(5) .
Cl2 Co1 C1 N2 84.8(3) .
Cl2 Co1 C13 C8 -89.8(3) .
Cl2 Co1 C13 C12 89.6(3) .
Cl2 Co1 C20 N3 -85.8(3) .
Cl2 Co1 C20 N4 91.6(5) .
N5 Co1 C1 N1 -2.2(5) .
N5 Co1 C1 N2 177.6(3) .
N5 Co1 C20 N3 -178.3(3) .
N5 Co1 C20 N4 -0.9(5) .
N5 C39 C40 C41 0.7(7) .
C1 Co1 N5 C39 -104.7(3) .
C1 Co1 N5 C43 73.9(3) .
C1 Co1 C13 C8 1.1(3) .
C1 Co1 C13 C12 -179.6(3) .
C1 Co1 C20 N3 1.1(7) .
C1 Co1 C20 N4 178.5(4) .
C1 N1 C30 C31 87.5(5) .
C1 N1 C30 C35 -94.7(5) .
C1 N1 C2 C7 1.0(5) .
C1 N1 C2 C3 -177.5(4) .
C1 N2 C7 C6 178.1(4) .
C1 N2 C7 C2 0.2(5) .
C8 N2 C7 C6 -3.8(8) .
C8 N2 C7 C2 178.3(4) .
C8 C13 C12 N3 177.9(3) .
C8 C13 C12 C11 -1.5(6) .
N3 C12 C11 C10 -178.4(4) .
N3 C14 C19 N4 -1.0(4) .
N3 C14 C19 C18 180.0(4) .
N1 C1 N2 C8 -178.1(3) .
N1 C1 N2 C7 0.4(4) .
C21 N4 C20 Co1 -7.2(7) .
C21 N4 C20 N3 170.4(3) .
C21 N4 C19 C18 8.9(7) .
C21 N4 C19 C14 -170.0(4) .
C21 C22 C23 C24 -0.2(6) .
N2 C1 N1 C30 173.9(4) .
N2 C1 N1 C2 -0.8(4) .
N2 C8 C13 Co1 -0.3(5) .
N2 C8 C13 C12 -179.6(3) .
N2 C8 C9 C10 -178.9(4) .
N2 C7 C6 C5 -178.8(4) .
N2 C7 C2 N1 -0.7(4) .
N2 C7 C2 C3 177.9(4) .
C17 C18 C19 N4 -177.6(4) .
C17 C18 C19 C14 1.2(7) .
C13 Co1 C1 N1 178.5(5) .
C13 Co1 C1 N2 -1.7(3) .
C13 Co1 C20 N3 0.9(3) .
C13 Co1 C20 N4 178.3(5) .
C13 C8 N2 C1 -1.2(5) .
C13 C8 N2 C7 -179.3(4) .
C13 C8 C9 C10 0.8(6) .
C13 C12 C11 C10 1.0(6) .
C7 C6 C5 C4 1.9(7) .
C27 C22 C23 C24 178.2(4) .
C24 C25 C26 C21 0.4(6) .
C24 C25 C26 C28 -178.6(4) .
C12 N3 C20 Co1 -1.9(4) .
C12 N3 C20 N4 179.7(3) .
C12 N3 C14 C15 2.4(8) .
C12 N3 C14 C19 -179.9(4) .
C12 C11 C10 C9 0.5(6) .
C15 C14 C19 N4 177.1(4) .
C15 C14 C19 C18 -2.0(7) .
C11 C10 C9 C8 -1.3(6) .
C6 C7 C2 N1 -178.9(4) .
C6 C7 C2 C3 -0.3(7) .
C6 C5 C4 C3 -1.2(7) .
C25 C24 C23 C22 1.6(6) .
N4 C21 C22 C27 1.9(6) .
N4 C21 C22 C23 -179.8(4) .
N4 C21 C26 C28 -1.4(6) .
N4 C21 C26 C25 179.7(4) .
C20 Co1 N5 C39 75.1(3) .
C20 Co1 N5 C43 -106.3(3) .
C20 Co1 C1 N1 178.3(4) .
C20 Co1 C1 N2 -1.9(7) .
C20 Co1 C13 C8 -179.0(4) .
C20 Co1 C13 C12 0.4(3) .
C20 N3 C12 C13 2.1(5) .
C20 N3 C12 C11 -178.5(4) .
C20 N3 C14 C15 -176.2(4) .
C20 N3 C14 C19 1.5(5) .
C20 N4 C19 C18 179.1(4) .
C20 N4 C19 C14 0.1(5) .
C18 C17 C16 C15 -0.9(8) .
C22 C21 N4 C20 -93.6(5) .
C22 C21 N4 C19 75.0(5) .
C22 C21 C26 C28 -179.9(4) .
C22 C21 C26 C25 1.2(6) .
C37 C33 C34 C35 -175.3(4) .
C23 C24 C25 C26 -1.7(7) .
C14 N3 C12 C13 -176.5(4) .
C14 N3 C12 C11 3.0(7) .
C14 N3 C20 Co1 176.9(3) .
C14 N3 C20 N4 -1.4(4) .
C14 C15 C16 C17 0.2(7) .
C32 C31 C30 N1 180.0(4) .
C32 C31 C30 C35 2.3(6) .
C32 C33 C34 C35 0.7(7) .
C31 C32 C33 C37 176.3(4) .
C31 C32 C33 C34 0.4(7) .
C33 C32 C31 C30 -1.8(7) .
C33 C32 C31 C36 178.6(4) .
C38 C35 C30 N1 0.9(6) .
C38 C35 C30 C31 178.6(4) .
C38 C35 C34 C33 179.9(4) .
C19 N4 C20 Co1 -176.8(4) .
C19 N4 C20 N3 0.7(4) .
C9 C8 N2 C1 178.6(4) .
C9 C8 N2 C7 0.5(7) .
C9 C8 C13 Co1 180.0(3) .
C9 C8 C13 C12 0.6(6) .
C26 C21 N4 C20 87.8(5) .
C26 C21 N4 C19 -103.6(5) .
C26 C21 C22 C27 -179.7(4) .
C26 C21 C22 C23 -1.3(6) .
C30 N1 C2 C7 -174.1(3) .
C30 N1 C2 C3 7.4(7) .
C30 C35 C34 C33 -0.2(7) .
C47 C45 C46 C47 1.0(9) 3_766
C4 C3 C2 N1 179.3(4) .
C4 C3 C2 C7 1.0(7) .
C45 C47 C46 C45 -1.0(9) 3_766
C34 C35 C30 N1 -179.0(4) .
C34 C35 C30 C31 -1.3(6) .
C29 C24 C25 C26 177.4(4) .
C29 C24 C23 C22 -177.5(4) .
C2 N1 C30 C31 -98.2(5) .
C2 N1 C30 C35 79.6(5) .
C2 C7 C6 C5 -1.2(6) .
C2 C3 C4 C5 -0.3(7) .
C16 C17 C18 C19 0.2(7) .
C16 C15 C14 N3 178.6(4) .
C16 C15 C14 C19 1.2(6) .
C41 C42 C43 N5 0.0(7) .
C39 N5 C43 C42 0.1(6) .
C42 C41 C40 C39 -0.6(7) .
C43 N5 C39 C40 -0.4(6) .
C40 C41 C42 C43 0.3(6) .
C36 C31 C30 N1 -0.5(6) .
C36 C31 C30 C35 -178.1(4) .
